data_4344183
loop_
_publ_author_name
'Lin Qisheng'
'Corbett, J.D.'

_publ_section_title
;
 Synthesis and structure of five (Sc3 Cuy Zn18-y)-type compositions (0< y<
 2.2), 1/1 crystalline approximants of a new icosahedral quasicrystal.
 Direct example of tuning on the basis of size effects and Hume-Rothery
 concepts
;
_journal_name_full 'Inorganic Chemistry'
_journal_page_first 1912
_journal_page_last 1919
_journal_volume 43
_journal_year 2004
_chemical_formula_sum 'Cu1.486 Sc3 Zn16.514'
_chemical_name_systematic 'Sc3 (Cu1.486 Zn1.514) Zn15'
_space_group_IT_number 204
_symmetry_space_group_name_Hall '-I 2 2 3'
_symmetry_space_group_name_H-M 'I m -3'
_cell_angle_alpha 90
_cell_angle_beta 90
_cell_angle_gamma 90
_cell_formula_units_Z 8
_cell_length_a 13.7598
_cell_length_b 13.7598
_cell_length_c 13.7598
_cell_volume 2605.172
_citation_journal_id_ASTM INOCAJ
_cod_data_source_file LinQisheng_INOCAJ_2004_1279.cif
_cod_data_source_block Cu1.486Sc3Zn16.514
_cod_database_code 4344183

loop_
_symmetry_equiv_pos_as_xyz
x,y,z
-x,-y,z
x,-y,-z
-x,y,-z
z,x,y
-z,-x,y
z,-x,-y
-z,x,-y
y,z,x
y,-z,-x
-y,z,-x
-y,-z,x
-x,-y,-z
x,y,-z
-x,y,z
x,-y,z
-z,-x,-y
z,x,-y
-z,x,y
z,-x,y
-y,-z,-x
-y,z,x
y,-z,x
y,z,-x
x+1/2,y+1/2,z+1/2
-x+1/2,-y+1/2,z+1/2
x+1/2,-y+1/2,-z+1/2
-x+1/2,y+1/2,-z+1/2
z+1/2,x+1/2,y+1/2
-z+1/2,-x+1/2,y+1/2
z+1/2,-x+1/2,-y+1/2
-z+1/2,x+1/2,-y+1/2
y+1/2,z+1/2,x+1/2
y+1/2,-z+1/2,-x+1/2
-y+1/2,z+1/2,-x+1/2
-y+1/2,-z+1/2,x+1/2
-x+1/2,-y+1/2,-z+1/2
x+1/2,y+1/2,-z+1/2
-x+1/2,y+1/2,z+1/2
x+1/2,-y+1/2,z+1/2
-z+1/2,-x+1/2,-y+1/2
z+1/2,x+1/2,-y+1/2
-z+1/2,x+1/2,y+1/2
z+1/2,-x+1/2,y+1/2
-y+1/2,-z+1/2,-x+1/2
-y+1/2,z+1/2,x+1/2
y+1/2,-z+1/2,x+1/2
y+1/2,z+1/2,-x+1/2

loop_
_atom_site_label
_atom_site_type_symbol
_atom_site_fract_x
_atom_site_fract_y
_atom_site_fract_z
_atom_site_occupancy
_atom_site_U_iso_or_equiv
Zn6 Zn 0.1626 0.1626 0.1626 1 0.0
Zn3 Zn 0.1144 0.3426 0.2001 1 0.0
Zn1 Zn 0.1895 0 0.5 1 0.0
Zn5 Zn 0 0.2388 0.0912 0.505 0.0
Cu1 Cu 0 0.2388 0.0912 0.495 0.0
Zn2 Zn 0 0.4045 0.3449 1 0.0
Sc1 Sc 0 0.1874 0.3001 1 0.0
Zn4 Zn 0.4079 0 0 1 0.0
Zn7 Zn 0 0.076 0.0823 0.333 0.0
